data_1576226
loop_
_publ_author_name
'Pan, Ailin'
'Rotella, Madeline E.'
'Meng, Yamiao'
'Tian, Xun'
'Duan, Shengzu'
'Jiang, Yonggang'
'Deng, Guogang'
'Limburg, Bart'
'Zhang, Hongbin'
'Kozlowski, Marisa C.'
'Walsh, Patrick J.'
'Yang, Xiaodong'

_publ_section_title
;
 1,2-Hydrogen atom transfer of aminyl radicals under photoredox catalysis
 for the synthesis of &#x3b1;-amino phosphine oxides.
;
_journal_issue 1
_journal_name_full 'Chemical science'
_journal_page_first 412
_journal_page_last 420
_journal_paper_doi 10.1039/d5sc00268k
_journal_volume 17
_journal_year 2026
_chemical_formula_moiety 'C16 H14 F4 N O2 P'
_chemical_formula_sum 'C16 H14 F4 N O2 P'
_chemical_formula_weight 359.25
_space_group_crystal_system monoclinic
_space_group_IT_number 15
_space_group_name_Hall '-C 2yc'
_space_group_name_H-M_alt 'C 1 2/c 1'
_atom_sites_solution_hydrogens mixed
_atom_sites_solution_primary dual
_audit_creation_date 2023-08-21
_audit_creation_method
;
FinalCif V88 by Daniel Kratzert, Freiburg 2023,
https://github.com/dkratzert/FinalCif
;
_audit_update_record
;
2023-09-07 deposited with the CCDC.	2025-10-21 downloaded from the CCDC.
;
_cell_angle_alpha 90
_cell_angle_beta 100.2420(10)
_cell_angle_gamma 90
_cell_formula_units_Z 8
_cell_length_a 17.9924(6)
_cell_length_b 11.0902(4)
_cell_length_c 15.8252(6)
_cell_measurement_reflns_used 9985
_cell_measurement_temperature 100.00
_cell_measurement_theta_max 28.29
_cell_measurement_theta_min 2.17
_cell_volume 3107.43(19)
_computing_cell_refinement 'SAINT V8.40B'
_computing_data_reduction 'SAINT V8.40B'
_computing_molecular_graphics 'Olex2 1.5 (Dolomanov et al., 2009)'
_computing_publication_material 'Olex2 1.5 (Dolomanov et al., 2009)'
_computing_structure_refinement 'SHELXL 2018/3 (Sheldrick, 2015)'
_computing_structure_solution 'SHELXT 2018/2 (Sheldrick, 2018)'
_diffrn_ambient_environment N~2~
_diffrn_ambient_temperature 100.00
_diffrn_detector CPAD
_diffrn_detector_area_resol_mean 7.41
_diffrn_detector_type 'Bruker PHOTON'
_diffrn_measured_fraction_theta_full 0.999
_diffrn_measured_fraction_theta_max 0.998
_diffrn_measurement_device 'three-circle diffractometer'
_diffrn_measurement_device_type 'Bruker D8 VENTURE dual wavelength Mo/Cu'
_diffrn_measurement_method '\w and \f scans'
_diffrn_measurement_specimen_support 'MiTeGen micromount'
_diffrn_radiation_monochromator 'mirror optics'
_diffrn_radiation_probe x-ray
_diffrn_radiation_type MoK\a
_diffrn_radiation_wavelength 0.71073
_diffrn_reflns_av_R_equivalents 0.0422
_diffrn_reflns_av_unetI/netI 0.0254
_diffrn_reflns_Laue_measured_fraction_full 0.999
_diffrn_reflns_Laue_measured_fraction_max 0.998
_diffrn_reflns_limit_h_max 23
_diffrn_reflns_limit_h_min -23
_diffrn_reflns_limit_k_max 14
_diffrn_reflns_limit_k_min -14
_diffrn_reflns_limit_l_max 21
_diffrn_reflns_limit_l_min -21
_diffrn_reflns_number 29036
_diffrn_reflns_point_group_measured_fraction_full 0.999
_diffrn_reflns_point_group_measured_fraction_max 0.998
_diffrn_reflns_theta_full 25.242
_diffrn_reflns_theta_max 28.313
_diffrn_reflns_theta_min 2.167
_diffrn_source 'microfocus sealed X-ray tube'
_diffrn_source_current 1.4
_diffrn_source_power 0.07
_diffrn_source_type 'Incoatec I\ms'
_diffrn_source_voltage 50.0
_diffrn_standards_number 0
_exptl_absorpt_coefficient_mu 0.230
_exptl_absorpt_correction_T_max 0.7457
_exptl_absorpt_correction_T_min 0.6908
_exptl_absorpt_correction_type multi-scan
_exptl_absorpt_process_details
;
SADABS-2016/2 (Bruker,2016/2) was used for absorption correction.
wR2(int) was 0.0982 before and 0.0631 after correction.
The Ratio of minimum to maximum transmission is 0.9264.
The \l/2 correction factor is Not present.
;
_exptl_crystal_colour colourless
_exptl_crystal_colour_primary colourless
_exptl_crystal_density_diffrn 1.536
_exptl_crystal_description block
_exptl_crystal_F_000 1472
_exptl_crystal_size_max 0.22
_exptl_crystal_size_mid 0.2
_exptl_crystal_size_min 0.18
_refine_diff_density_max 0.719
_refine_diff_density_min -0.363
_refine_diff_density_rms 0.058
_refine_ls_extinction_method none
_refine_ls_goodness_of_fit_ref 1.041
_refine_ls_hydrogen_treatment mixed
_refine_ls_matrix_type full
_refine_ls_number_parameters 221
_refine_ls_number_reflns 3863
_refine_ls_number_restraints 1
_refine_ls_restrained_S_all 1.042
_refine_ls_R_factor_all 0.0461
_refine_ls_R_factor_gt 0.0404
_refine_ls_shift/su_max 0.001
_refine_ls_shift/su_mean 0.000
_refine_ls_structure_factor_coef Fsqd
_refine_ls_weighting_details 'w=1/[\s^2^(Fo^2^)+(0.0416P)^2^+5.8014P] where P=(Fo^2^+2Fc^2^)/3'
_refine_ls_weighting_scheme calc
_refine_ls_wR_factor_gt 0.0998
_refine_ls_wR_factor_ref 0.1036
_reflns_Friedel_coverage 0.000
_reflns_number_gt 3413
_reflns_number_total 3863
_reflns_threshold_expression 'I > 2\s(I)'
_cod_data_source_file d5sc00268k3.cif
_cod_data_source_block 1
_cod_depositor_comments 'Adding full bibliography for 1576226.cif.'
_cod_original_sg_symbol_H-M 'C 2/c'
_cod_database_code 1576226
_shelx_shelxl_version_number 2018/3
_olex2_refinement_description
;
1. Fixed Uiso
 At 1.2 times of:
  All C(H) groups, All C(H,H) groups
2. Restrained distances
 N1-H1
 0.84 with sigma of 0.02
3.a Ternary CH refined with riding coordinates:
 C3(H3)
3.b Secondary CH2 refined with riding coordinates:
 C1(H1A,H1B), C2(H2A,H2B), C4(H4A,H4B)
3.c Aromatic/amide H refined with riding coordinates:
 C6(H6), C8(H8), C10(H10), C12(H12), C14(H14), C16(H16)
;
_olex2_submission_special_instructions 'No special instructions were received'
_shelx_space_group_comment
;
The symmetry employed for this shelxl refinement is uniquely defined
by the following loop, which should always be used as a source of
symmetry information in preference to the above space-group names.
They are only intended as comments.
;
_shelx_estimated_absorpt_t_min 0.951
_shelx_estimated_absorpt_t_max 0.960
_olex2_diffrn_ambient_temperature_device 'Oxford Cryostream 800'

loop_
_space_group_symop_operation_xyz
'x, y, z'
'-x, y, -z+1/2'
'x+1/2, y+1/2, z'
'-x+1/2, y+1/2, -z+1/2'
'-x, -y, -z'
'x, -y, z-1/2'
'-x+1/2, -y+1/2, -z'
'x+1/2, -y+1/2, z-1/2'

loop_
_atom_site_label
_atom_site_type_symbol
_atom_site_fract_x
_atom_site_fract_y
_atom_site_fract_z
_atom_site_U_iso_or_equiv
_atom_site_adp_type
_atom_site_occupancy
_atom_site_site_symmetry_order
_atom_site_calc_flag
_atom_site_refinement_flags_posn
_atom_site_refinement_flags_adp
_atom_site_refinement_flags_occupancy
_atom_site_disorder_assembly
_atom_site_disorder_group
P1 P 0.72237(2) 0.19695(3) 0.74791(2) 0.01711(11) Uani 1 1 d . . . . .
F1 F 0.62258(6) 0.09277(9) 0.43577(6) 0.0282(2) Uani 1 1 d . . . . .
F2 F 0.67891(7) 0.49966(9) 0.49475(7) 0.0308(3) Uani 1 1 d . . . . .
F3 F 0.54014(6) 0.50310(9) 0.84912(7) 0.0309(3) Uani 1 1 d . . . . .
F4 F 0.49494(6) 0.09119(10) 0.88388(7) 0.0328(3) Uani 1 1 d . . . . .
O1 O 0.87286(8) 0.35122(13) 0.93846(9) 0.0327(3) Uani 1 1 d . . . . .
O2 O 0.73813(7) 0.06493(10) 0.75607(7) 0.0226(3) Uani 1 1 d . . . . .
N1 N 0.87070(9) 0.23607(16) 0.77463(10) 0.0302(3) Uani 1 1 d D . . . .
C1 C 0.93932(11) 0.2980(2) 0.91859(13) 0.0339(4) Uani 1 1 d . . . . .
H1A H 0.943954 0.214474 0.940938 0.041 Uiso 1 1 calc R U . . .
H1B H 0.983920 0.344004 0.947243 0.041 Uiso 1 1 calc R U . . .
C2 C 0.93819(12) 0.2963(2) 0.82335(14) 0.0391(5) Uani 1 1 d . . . . .
H2A H 0.940037 0.380234 0.802600 0.047 Uiso 1 1 calc R U . . .
H2B H 0.983934 0.254186 0.811974 0.047 Uiso 1 1 calc R U . . .
C3 C 0.80192(9) 0.28678(14) 0.80080(10) 0.0206(3) Uani 1 1 d . . . . .
H3 H 0.795119 0.371705 0.779591 0.025 Uiso 1 1 calc R U . . .
C4 C 0.80733(10) 0.28665(18) 0.89849(11) 0.0275(4) Uani 1 1 d . . . . .
H4A H 0.761634 0.324707 0.913516 0.033 Uiso 1 1 calc R U . . .
H4B H 0.809972 0.202568 0.919819 0.033 Uiso 1 1 calc R U . . .
C5 C 0.69658(9) 0.24149(14) 0.63652(10) 0.0175(3) Uani 1 1 d . . . . .
C6 C 0.69935(9) 0.36124(14) 0.60916(10) 0.0193(3) Uani 1 1 d . . . . .
H6 H 0.717189 0.424044 0.648380 0.023 Uiso 1 1 calc R U . . .
C7 C 0.67510(10) 0.38443(14) 0.52289(10) 0.0208(3) Uani 1 1 d . . . . .
C8 C 0.64865(9) 0.29714(15) 0.46261(10) 0.0204(3) Uani 1 1 d . . . . .
H8 H 0.632394 0.316146 0.403689 0.025 Uiso 1 1 calc R U . . .
C9 C 0.64727(9) 0.18072(15) 0.49320(10) 0.0199(3) Uani 1 1 d . . . . .
C10 C 0.67013(9) 0.14948(14) 0.57840(10) 0.0189(3) Uani 1 1 d . . . . .
H10 H 0.667961 0.068258 0.596887 0.023 Uiso 1 1 calc R U . . .
C11 C 0.64282(9) 0.24086(14) 0.79671(9) 0.0183(3) Uani 1 1 d . . . . .
C12 C 0.62346(10) 0.36231(14) 0.80546(10) 0.0206(3) Uani 1 1 d . . . . .
H12 H 0.652623 0.425524 0.787328 0.025 Uiso 1 1 calc R U . . .
C13 C 0.56086(10) 0.38640(15) 0.84117(10) 0.0225(3) Uani 1 1 d . . . . .
C14 C 0.51612(10) 0.29794(16) 0.86834(10) 0.0238(3) Uani 1 1 d . . . . .
H14 H 0.472923 0.317519 0.892470 0.029 Uiso 1 1 calc R U . . .
C15 C 0.53742(10) 0.18008(16) 0.85862(11) 0.0236(3) Uani 1 1 d . . . . .
C16 C 0.59992(10) 0.14855(15) 0.82360(10) 0.0210(3) Uani 1 1 d . . . . .
H16 H 0.613187 0.066382 0.818048 0.025 Uiso 1 1 calc R U . . .
H1 H 0.8758(16) 0.1587(17) 0.7914(18) 0.057(8) Uiso 1 1 d D . . . .

loop_
_atom_site_aniso_label
_atom_site_aniso_U_11
_atom_site_aniso_U_22
_atom_site_aniso_U_33
_atom_site_aniso_U_23
_atom_site_aniso_U_13
_atom_site_aniso_U_12
P1 0.0237(2) 0.01179(18) 0.01558(19) 0.00078(13) 0.00282(14) 0.00025(14)
F1 0.0367(6) 0.0227(5) 0.0232(5) -0.0088(4) -0.0002(4) -0.0042(4)
F2 0.0495(7) 0.0164(5) 0.0237(5) 0.0067(4) -0.0008(5) -0.0046(4)
F3 0.0337(6) 0.0215(5) 0.0370(6) -0.0058(4) 0.0051(5) 0.0063(4)
F4 0.0320(6) 0.0309(6) 0.0381(6) 0.0086(5) 0.0131(5) -0.0049(5)
O1 0.0318(7) 0.0352(7) 0.0280(7) -0.0048(5) -0.0026(5) -0.0004(6)
O2 0.0320(6) 0.0121(5) 0.0228(6) 0.0017(4) 0.0028(5) 0.0017(5)
N1 0.0277(8) 0.0365(9) 0.0265(8) -0.0017(7) 0.0055(6) 0.0007(7)
C1 0.0255(9) 0.0401(11) 0.0333(10) 0.0012(8) -0.0025(7) 0.0011(8)
C2 0.0290(10) 0.0540(13) 0.0343(10) -0.0004(9) 0.0052(8) -0.0055(9)
C3 0.0252(8) 0.0172(7) 0.0179(7) 0.0010(6) 0.0001(6) 0.0002(6)
C4 0.0263(9) 0.0359(10) 0.0193(8) -0.0001(7) 0.0012(6) -0.0004(7)
C5 0.0204(7) 0.0158(7) 0.0166(7) 0.0000(5) 0.0039(6) -0.0002(6)
C6 0.0234(8) 0.0153(7) 0.0192(7) -0.0014(6) 0.0034(6) -0.0010(6)
C7 0.0256(8) 0.0153(7) 0.0213(8) 0.0034(6) 0.0035(6) -0.0008(6)
C8 0.0209(8) 0.0232(8) 0.0163(7) 0.0006(6) 0.0009(6) 0.0004(6)
C9 0.0195(7) 0.0195(7) 0.0202(7) -0.0063(6) 0.0024(6) -0.0013(6)
C10 0.0216(7) 0.0142(7) 0.0213(7) -0.0015(6) 0.0052(6) -0.0003(6)
C11 0.0234(8) 0.0169(7) 0.0139(7) 0.0005(5) 0.0013(6) -0.0003(6)
C12 0.0257(8) 0.0164(7) 0.0186(7) -0.0003(6) 0.0008(6) -0.0009(6)
C13 0.0271(8) 0.0197(7) 0.0188(7) -0.0035(6) -0.0010(6) 0.0027(6)
C14 0.0233(8) 0.0305(9) 0.0170(7) -0.0010(6) 0.0017(6) 0.0022(7)
C15 0.0257(8) 0.0261(8) 0.0186(7) 0.0049(6) 0.0028(6) -0.0034(7)
C16 0.0264(8) 0.0181(7) 0.0179(7) 0.0021(6) 0.0020(6) -0.0010(6)

loop_
_atom_type_symbol
_atom_type_description
_atom_type_scat_dispersion_real
_atom_type_scat_dispersion_imag
_atom_type_scat_source
C C 0.0033 0.0016 'International Tables Vol C Tables 4.2.6.8 and 6.1.1.4'
H H 0.0000 0.0000 'International Tables Vol C Tables 4.2.6.8 and 6.1.1.4'
F F 0.0171 0.0103 'International Tables Vol C Tables 4.2.6.8 and 6.1.1.4'
N N 0.0061 0.0033 'International Tables Vol C Tables 4.2.6.8 and 6.1.1.4'
O O 0.0106 0.0060 'International Tables Vol C Tables 4.2.6.8 and 6.1.1.4'
P P 0.1023 0.0942 'International Tables Vol C Tables 4.2.6.8 and 6.1.1.4'

loop_
_geom_angle_atom_site_label_1
_geom_angle_atom_site_label_2
_geom_angle_atom_site_label_3
_geom_angle
_geom_angle_site_symmetry_1
_geom_angle_site_symmetry_3
_geom_angle_publ_flag
O2 P1 C3 112.04(7) . . ?
O2 P1 C5 111.34(7) . . ?
O2 P1 C11 112.30(7) . . ?
C5 P1 C3 110.05(7) . . ?
C11 P1 C3 105.86(7) . . ?
C11 P1 C5 104.88(7) . . ?
C1 O1 C4 110.84(14) . . ?
C2 N1 C3 109.39(15) . . ?
C2 N1 H1 104.3(19) . . ?
C3 N1 H1 109.0(19) . . ?
O1 C1 H1A 109.3 . . ?
O1 C1 H1B 109.3 . . ?
O1 C1 C2 111.47(16) . . ?
H1A C1 H1B 108.0 . . ?
C2 C1 H1A 109.3 . . ?
C2 C1 H1B 109.3 . . ?
N1 C2 C1 113.10(17) . . ?
N1 C2 H2A 109.0 . . ?
N1 C2 H2B 109.0 . . ?
C1 C2 H2A 109.0 . . ?
C1 C2 H2B 109.0 . . ?
H2A C2 H2B 107.8 . . ?
P1 C3 H3 108.8 . . ?
N1 C3 P1 106.90(11) . . ?
N1 C3 H3 108.8 . . ?
N1 C3 C4 112.02(14) . . ?
C4 C3 P1 111.54(12) . . ?
C4 C3 H3 108.8 . . ?
O1 C4 C3 110.24(14) . . ?
O1 C4 H4A 109.6 . . ?
O1 C4 H4B 109.6 . . ?
C3 C4 H4A 109.6 . . ?
C3 C4 H4B 109.6 . . ?
H4A C4 H4B 108.1 . . ?
C6 C5 P1 122.88(12) . . ?
C10 C5 P1 116.07(12) . . ?
C10 C5 C6 121.00(14) . . ?
C5 C6 H6 121.3 . . ?
C7 C6 C5 117.37(14) . . ?
C7 C6 H6 121.3 . . ?
F2 C7 C6 118.25(14) . . ?
F2 C7 C8 117.62(14) . . ?
C6 C7 C8 124.12(15) . . ?
C7 C8 H8 122.0 . . ?
C9 C8 C7 116.00(14) . . ?
C9 C8 H8 122.0 . . ?
F1 C9 C8 117.57(14) . . ?
F1 C9 C10 118.67(14) . . ?
C8 C9 C10 123.75(15) . . ?
C5 C10 H10 121.1 . . ?
C9 C10 C5 117.77(14) . . ?
C9 C10 H10 121.1 . . ?
C12 C11 P1 121.93(12) . . ?
C16 C11 P1 117.11(12) . . ?
C16 C11 C12 120.94(15) . . ?
C11 C12 H12 121.2 . . ?
C13 C12 C11 117.59(15) . . ?
C13 C12 H12 121.2 . . ?
F3 C13 C12 118.82(15) . . ?
F3 C13 C14 117.50(15) . . ?
C12 C13 C14 123.68(16) . . ?
C13 C14 H14 121.7 . . ?
C15 C14 C13 116.65(16) . . ?
C15 C14 H14 121.7 . . ?
F4 C15 C14 118.42(16) . . ?
F4 C15 C16 118.48(16) . . ?
C14 C15 C16 123.10(16) . . ?
C11 C16 H16 121.0 . . ?
C15 C16 C11 118.05(15) . . ?
C15 C16 H16 121.0 . . ?

loop_
_geom_bond_atom_site_label_1
_geom_bond_atom_site_label_2
_geom_bond_distance
_geom_bond_site_symmetry_2
_geom_bond_publ_flag
P1 O2 1.4925(11) . ?
P1 C3 1.8209(17) . ?
P1 C5 1.8099(16) . ?
P1 C11 1.8099(17) . ?
F1 C9 1.3530(18) . ?
F2 C7 1.3590(18) . ?
F3 C13 1.3588(19) . ?
F4 C15 1.351(2) . ?
O1 C1 1.418(2) . ?
O1 C4 1.428(2) . ?
N1 C2 1.477(3) . ?
N1 C3 1.484(2) . ?
N1 H1 0.898(17) . ?
C1 H1A 0.9900 . ?
C1 H1B 0.9900 . ?
C1 C2 1.504(3) . ?
C2 H2A 0.9900 . ?
C2 H2B 0.9900 . ?
C3 H3 1.0000 . ?
C3 C4 1.532(2) . ?
C4 H4A 0.9900 . ?
C4 H4B 0.9900 . ?
C5 C6 1.400(2) . ?
C5 C10 1.399(2) . ?
C6 H6 0.9500 . ?
C6 C7 1.382(2) . ?
C7 C8 1.383(2) . ?
C8 H8 0.9500 . ?
C8 C9 1.381(2) . ?
C9 C10 1.382(2) . ?
C10 H10 0.9500 . ?
C11 C12 1.404(2) . ?
C11 C16 1.393(2) . ?
C12 H12 0.9500 . ?
C12 C13 1.373(2) . ?
C13 C14 1.385(2) . ?
C14 H14 0.9500 . ?
C14 C15 1.378(2) . ?
C15 C16 1.384(2) . ?
C16 H16 0.9500 . ?

loop_
_geom_torsion_atom_site_label_1
_geom_torsion_atom_site_label_2
_geom_torsion_atom_site_label_3
_geom_torsion_atom_site_label_4
_geom_torsion
_geom_torsion_site_symmetry_1
_geom_torsion_site_symmetry_2
_geom_torsion_site_symmetry_3
_geom_torsion_site_symmetry_4
_geom_torsion_publ_flag
P1 C3 C4 O1 176.28(12) . . . . ?
P1 C5 C6 C7 -177.26(12) . . . . ?
P1 C5 C10 C9 177.69(12) . . . . ?
P1 C11 C12 C13 178.21(12) . . . . ?
P1 C11 C16 C15 -178.00(12) . . . . ?
F1 C9 C10 C5 179.01(14) . . . . ?
F2 C7 C8 C9 178.50(15) . . . . ?
F3 C13 C14 C15 179.10(14) . . . . ?
F4 C15 C16 C11 179.18(14) . . . . ?
O1 C1 C2 N1 -55.3(2) . . . . ?
O2 P1 C3 N1 46.39(13) . . . . ?
O2 P1 C3 C4 -76.37(13) . . . . ?
O2 P1 C5 C6 -161.73(13) . . . . ?
O2 P1 C5 C10 20.97(15) . . . . ?
O2 P1 C11 C12 172.42(12) . . . . ?
O2 P1 C11 C16 -9.17(15) . . . . ?
N1 C3 C4 O1 56.50(19) . . . . ?
C1 O1 C4 C3 -59.75(19) . . . . ?
C2 N1 C3 P1 -173.52(13) . . . . ?
C2 N1 C3 C4 -51.1(2) . . . . ?
C3 P1 C5 C6 -36.87(16) . . . . ?
C3 P1 C5 C10 145.83(12) . . . . ?
C3 P1 C11 C12 49.86(15) . . . . ?
C3 P1 C11 C16 -131.72(13) . . . . ?
C3 N1 C2 C1 50.5(2) . . . . ?
C4 O1 C1 C2 59.3(2) . . . . ?
C5 P1 C3 N1 -78.07(12) . . . . ?
C5 P1 C3 C4 159.17(12) . . . . ?
C5 P1 C11 C12 -66.52(14) . . . . ?
C5 P1 C11 C16 111.90(13) . . . . ?
C5 C6 C7 F2 -178.57(15) . . . . ?
C5 C6 C7 C8 -0.1(3) . . . . ?
C6 C5 C10 C9 0.3(2) . . . . ?
C6 C7 C8 C9 0.0(3) . . . . ?
C7 C8 C9 F1 -179.19(14) . . . . ?
C7 C8 C9 C10 0.3(2) . . . . ?
C8 C9 C10 C5 -0.4(2) . . . . ?
C10 C5 C6 C7 -0.1(2) . . . . ?
C11 P1 C3 N1 169.11(11) . . . . ?
C11 P1 C3 C4 46.34(13) . . . . ?
C11 P1 C5 C6 76.58(15) . . . . ?
C11 P1 C5 C10 -100.72(13) . . . . ?
C11 C12 C13 F3 -178.95(14) . . . . ?
C11 C12 C13 C14 -0.3(2) . . . . ?
C12 C11 C16 C15 0.4(2) . . . . ?
C12 C13 C14 C15 0.4(2) . . . . ?
C13 C14 C15 F4 -179.60(15) . . . . ?
C13 C14 C15 C16 -0.1(2) . . . . ?
C14 C15 C16 C11 -0.3(2) . . . . ?
C16 C11 C12 C13 -0.1(2) . . . . ?
